data_7238072
loop_
_publ_author_name
'Kawata, Etsuya'
'Saito, Masaichi'
'Yoshioka, Michikazu'

_publ_section_title
;
 Thermal reaction of diastereomeric benzocyclobutenols. Evidence for
 reversible opening of 1,2-dihydrobenzocyclobutenols to
 hydroxy-o-xylylenes
;
_journal_issue 6
_journal_name_full 'Journal of the Chemical Society, Perkin Transactions 1'
_journal_page_first 1015
_journal_paper_doi 10.1039/a908326j
_journal_year 2000
_chemical_formula_sum 'C15 H22 O2'
_chemical_formula_weight 234.37
_chemical_name_systematic
;
(3R^*^,1'S^*^)-2-(1'-hydroxy-1',2'-dihydrobenzocyclobuten-1'-yl)-2,4-dimethyl-
pentan-3-ol
;
_space_group_IT_number 19
_space_group_name_Hall 'P 2ac 2ab'
_space_group_name_H-M_alt 'P 21 21 21'
_symmetry_cell_setting orthorhombic
_symmetry_space_group_name_H-M 'P 21 21 21'
_atom_sites_solution_primary 'direct methods'
_atom_sites_solution_secondary 'least squares'
_cell_angle_alpha 90.00(0)
_cell_angle_beta 90.00(0)
_cell_angle_gamma 90.00(0)
_cell_formula_units_Z 4
_cell_length_a 7.8840(5)
_cell_length_b 12.514(1)
_cell_length_c 14.297(1)
_cell_measurement_reflns_used all
_cell_measurement_temperature 298
_cell_volume 1410.55(17)
_diffrn_measurement_device ' MacScience DIP3000 '
_diffrn_measurement_method 'area detector'
_diffrn_radiation_monochromator graphite
_diffrn_radiation_type 'Mo Ka'
_diffrn_radiation_wavelength 0.71073
_diffrn_reflns_limit_h_max 9
_diffrn_reflns_limit_h_min 0
_diffrn_reflns_limit_k_max 17
_diffrn_reflns_limit_k_min 0
_diffrn_reflns_limit_l_max 20
_diffrn_reflns_limit_l_min 0
_diffrn_reflns_number 13456
_diffrn_reflns_theta_max ' 28.91 '
_exptl_absorpt_coefficient_mu 0.067
_exptl_absorpt_correction_type none
_exptl_crystal_colour ' colourless '
_exptl_crystal_density_diffrn 1.103
_exptl_crystal_density_meas ?
_exptl_crystal_description ' cube '
_exptl_crystal_size_max 0.5
_exptl_crystal_size_mid 0.5
_exptl_crystal_size_min 0.4
_refine_diff_density_max 0.18
_refine_diff_density_min -0.15
_refine_ls_extinction_method none
_refine_ls_goodness_of_fit_ref 1.276
_refine_ls_hydrogen_treatment refxyz
_refine_ls_number_parameters 242
_refine_ls_number_reflns 1747
_refine_ls_R_factor_gt 0.049
_refine_ls_shift/su_max 5.3552
_refine_ls_structure_factor_coef F
_refine_ls_weighting_scheme calc
_refine_ls_wR_factor_ref 0.062
_reflns_number_observed 1747
_reflns_number_total 2087
_reflns_observed_criterion I>sigma(I)
_cod_data_source_file a908326j.txt
_cod_data_source_block 2a
_cod_depositor_comments
;
The following automatic conversions were performed:

data item '_exptl_absorpt_correction_type' value ' none ' was changed
to 'none' in accordance with the
/home/saulius/struct/COD-crude-data/automatic-downloads/DataCite-retrospective/RSC/depositions/lib/dictionaries/cif_core.dic
dictionary named 'cif_core.dic' version 2.4.2 last updated on
2011-04-26.

data item '_refine_ls_hydrogen_treatment' value ' refxyz ' was
changed to 'refxyz' in accordance with the
/home/saulius/struct/COD-crude-data/automatic-downloads/DataCite-retrospective/RSC/depositions/lib/dictionaries/cif_core.dic
dictionary named 'cif_core.dic' version 2.4.2 last updated on
2011-04-26.

data item '_exptl_crystal_density_meas' value 'not measured' was
changed to '?' -- the value is perceived as not measured.

Automatic conversion script
Id: cif_fix_values 6909 2019-04-08 15:41:33Z antanas 
;
_cod_original_cell_volume 1410.6(2)
_cod_original_sg_symbol_H-M ' P 21 21 21 '
_cod_original_formula_sum ' C15 H22 O2 '
_cod_database_code 7238072
_diffrn_reflns_total 2087

loop_
_symmetry_equiv_pos_as_xyz
' +x, +y, +z '
' 1/2-x, -y, 1/2+z '
' 1/2+x, 1/2-y, -z '
' -x, 1/2+y, 1/2-z '

loop_
_atom_site_aniso_label
_atom_site_aniso_U_11
_atom_site_aniso_U_22
_atom_site_aniso_U_33
_atom_site_aniso_U_12
_atom_site_aniso_U_13
_atom_site_aniso_U_23
O1 0.0585(2) 0.0606(2) 0.0632(2) -.0090(1) 0.0060(1) 0.0149(1)
O2 0.0555(2) 0.0677(2) 0.0619(1) 0.0081(1) -.0093(1) 0.0124(1)
C1 0.0476(2) 0.0461(1) 0.0547(1) -.0048(1) -.0058(1) 0.0038(1)
C2 0.0464(2) 0.0532(2) 0.0754(2) -.0030(1) -.0046(2) -.0006(2)
C3 0.0551(3) 0.0669(2) 0.0813(3) 0.0071(2) 0.0009(2) -.0030(2)
C4 0.0791(3) 0.0559(2) 0.0654(2) 0.0098(2) -.0075(2) -.0008(2)
C5 0.0847(3) 0.0506(2) 0.0560(2) -.0108(2) -.0075(2) -.0009(1)
C6 0.0590(2) 0.0537(2) 0.0547(2) -.0108(1) -.0067(1) 0.0004(1)
C7 0.0488(2) 0.0686(2) 0.0768(3) -.0139(2) -.0078(2) 0.0003(2)
C8 0.0446(2) 0.0515(2) 0.0573(2) -.0021(1) -.0044(1) 0.0056(1)
C9 0.0571(2) 0.0506(2) 0.0556(2) -.0014(1) 0.0024(1) 0.0095(1)
C10 0.0522(2) 0.0519(2) 0.0531(1) -.0005(1) -.0009(1) 0.0040(1)
C11 0.0915(4) 0.0640(2) 0.0552(2) -.0128(2) 0.0028(2) -.0018(2)
C12 0.149(1) 0.086(0) 0.100(0) 0.024(1) -0.010(1) -0.032(0)
C13 0.0564(3) 0.0798(3) 0.0751(3) 0.0010(2) 0.0143(2) 0.0047(2)
C14 0.0934(4) 0.0588(2) 0.0640(2) -.0069(2) -.0043(2) 0.0166(2)
C15 0.1083(7) 0.1161(6) 0.0815(4) -.0048(5) -.0323(4) -.0148(4)

loop_
_atom_site_label
_atom_site_fract_x
_atom_site_fract_y
_atom_site_fract_z
_atom_site_U_iso_or_equiv
O1 -0.16518(5) 0.27806(3) 1.07146(2) 0.0608(1)
O2 -0.34365(5) 0.15643(3) 0.96395(2) 0.0617(1)
C1 -0.14015(5) 0.01192(3) 0.99713(2) 0.0495(1)
C2 0.03120(6) 0.01916(3) 0.97739(3) 0.0583(2)
C3 0.10847(7) -0.07465(4) 0.94451(4) 0.0678(2)
C4 0.01706(8) -0.16928(4) 0.93408(3) 0.0668(2)
C5 -0.15469(8) -0.17557(3) 0.95319(3) 0.0638(2)
C6 -0.23110(6) -0.08199(3) 0.98357(3) 0.0558(2)
C7 -0.39982(7) -0.03076(4) 1.00642(4) 0.0648(2)
C8 -0.29623(5) 0.07461(3) 1.02823(3) 0.0512(1)
C9 -0.29753(6) 0.11617(3) 1.13072(3) 0.0544(1)
C10 -0.15006(6) 0.19763(3) 1.14285(3) 0.0524(1)
C11 -0.13141(9) 0.24768(4) 1.24102(3) 0.0702(2)
C12 -0.1971(2) 0.3610(1) 1.2481(1) 0.1116(6)
C13 -0.47124(8) 0.16606(5) 1.15132(4) 0.0704(2)
C14 -0.26380(9) 0.02283(4) 1.19847(4) 0.0720(2)
C15 0.05267(16) 0.24550(10) 1.27267(6) 0.1020(5)
H10 -0.0489(11) 0.1550(6) 1.1300(5) 0.056(1)
H3 0.2178(15) -0.0730(8) 0.9306(7) 0.071(2)
H5 -0.2037(16) -0.2458(9) 0.9527(7) 0.079(2)
H2 0.0939(13) 0.0887(7) 0.9866(6) 0.096(2)
H14A -0.2645(19) 0.0439(11) 1.2571(9) 0.095(3)
H7A -0.4624(16) -0.0684(9) 1.0549(8) 0.083(2)
H4 0.0738(14) -0.2325(9) 0.9119(7) 0.077(2)
H13A -0.4882(13) 0.2381(8) 1.1166(7) 0.073(2)
H2 -0.28425 0.21344 0.97918 0.069
H14B -0.337(2) -0.034(1) 1.190(1) 0.109(4)
H7B -0.4671(13) -0.0215(7) 0.9515(6) 0.065(2)
H14C -0.150(3) -0.018(1) 1.178(1) 0.111(4)
H13B -0.5700(19) 0.1220(10) 1.1371(8) 0.091(3)
H13C -0.4683(18) 0.1822(10) 1.2190(8) 0.093(3)
H12A -0.179(3) 0.384(2) 1.311(1) 0.129(5)
H11 -0.193(2) 0.199(1) 1.287(1) 0.114(4)
H12B -0.126(2) 0.410(1) 1.201(1) 0.105(4)
H12C -0.303(2) 0.361(1) 1.228(1) 0.100(4)
H1 -0.0661(17) 0.3083(10) 1.0658(8) 0.083(2)
H15A 0.066(3) 0.273(1) 1.345(1) 0.128(5)
H15B 0.121(3) 0.295(2) 1.230(2) 0.151(7)
H15C 0.133(3) 0.167(2) 1.271(2) 0.146(6)

loop_
_geom_angle_atom_site_label_1
_geom_angle_atom_site_label_2
_geom_angle_atom_site_label_3
_geom_angle
C2 C1 C6 122.1(1)
C2 C1 C8 144.5(1)
C6 C1 C8 93.4(1)
C1 C2 C3 115.9(1)
C2 C3 C4 121.5(1)
C3 C4 C5 122.2(1)
C4 C5 C6 116.0(1)
C1 C6 C5 122.2(1)
C1 C6 C7 93.7(1)
C5 C6 C7 143.9(1)
C6 C7 C8 86.7(1)
O2 C8 C1 113.1(1)
O2 C8 C7 109.6(1)
O2 C8 C9 111.4(1)
C1 C8 C7 86.0(1)
C1 C8 C9 116.9(1)
C7 C8 C9 117.5(1)
C8 C9 C10 108.6(1)
C8 C9 C13 108.8(1)
C8 C9 C14 109.7(1)
C10 C9 C13 112.3(1)
C10 C9 C14 107.3(1)
C13 C9 C14 110.0(1)
O1 C10 C9 108.5(1)
O1 C10 C11 111.7(1)
C9 C10 C11 116.0(1)
C10 C11 C12 114.1(1)
C10 C11 C15 110.7(1)
C12 C11 C15 108.9(1)
C10 O1 H1 107.2(8)
C8 O2 H2 106.4(1)
C1 C2 H2 120.5(6)
C3 C2 H2 123.5(6)
C2 C3 H3 118.6(7)
C4 C3 H3 120.0(7)
C3 C4 H4 119.5(7)
C5 C4 H4 118.2(7)
C4 C5 H5 116.4(8)
C6 C5 H5 126.9(8)
C6 C7 H7A 113.2(7)
C6 C7 H7B 111.2(6)
C8 C7 H7A 121.7(7)
C8 C7 H7B 110.4(6)
H7A C7 H7B 111.3(9)
O1 C10 H10 108.5(5)
C9 C10 H10 103.4(5)
C11 C10 H10 108.3(5)
C10 C11 H11 107.1(10)
C12 C11 H11 111.1(10)
C15 C11 H11 104.5(11)
C11 C12 H12A 107.0(12)
C11 C12 H12B 108.6(9)
C11 C12 H12C 107.5(10)
H12A C12 H12B 109.8(15)
H12A C12 H12C 116.6(17)
H12B C12 H12C 107.2(14)
C9 C13 H13A 112.1(6)
C9 C13 H13B 116.3(8)
C9 C13 H13C 104.5(9)
H13A C13 H13B 106.8(10)
H13A C13 H13C 107.1(10)
H13B C13 H13C 109.8(11)
C9 C14 H14A 111.8(9)
C9 C14 H14B 113.7(11)
C9 C14 H14C 109.8(9)
H14A C14 H14B 110.3(14)
H14A C14 H14C 113.8(14)
H14B C14 H14C 96.7(14)
C11 C15 H15A 111.4(13)
C11 C15 H15B 108.3(15)
C11 C15 H15C 121.9(12)
H15A C15 H15B 108.4(18)
H15A C15 H15C 103.6(16)
H15B C15 H15C 102.3(18)

loop_
_geom_bond_atom_site_label_1
_geom_bond_atom_site_label_2
_geom_bond_distance
O1 C10 1.438(1)
O2 C8 1.426(1)
C1 C2 1.383(1)
C1 C6 1.390(1)
C1 C8 1.526(1)
C2 C3 1.404(1)
C3 C4 1.394(1)
C4 C5 1.384(1)
C5 C6 1.387(1)
C6 C7 1.512(1)
C7 C8 1.582(1)
C8 C9 1.555(1)
C9 C10 1.556(1)
C9 C13 1.534(1)
C9 C14 1.541(1)
C10 C11 1.544(1)
C11 C12 1.513(2)
C11 C15 1.520(2)
O1 H1 0.871(14)
O2 H2 0.881(1)
C2 H2 1.010(10)
C3 H3 0.885(12)
C4 H4 0.962(11)
C5 H5 0.960(12)
C7 H7A 0.972(12)
C7 H7B 0.954(9)
C10 H10 0.977(9)
C11 H11 1.016(18)
C12 H12A 0.96(2)
C12 H12B 1.063(16)
C12 H12C 0.879(19)
C13 H13A 1.037(10)
C13 H13B 0.975(14)
C13 H13C 0.988(12)
C14 H14A 0.879(14)
C14 H14B 0.924(17)
C14 H14C 1.073(19)
C15 H15A 1.091(19)
C15 H15B 1.02(3)
C15 H15C 1.17(3)
